data_7227671
loop_
_publ_author_name
'Li, Feifei'
'Cao, Guorui'
'Gao, Yanfeng'
'Teng, Dawei'

_publ_section_title
;
 Cu(ii)/DM-Segphos catalyzed asymmetric 1,3-dipolar cycloaddition of
 benzoisothiazole-2,2-dioxide-3-ylidenes and azomethine ylides
;
_journal_issue 18
_journal_name_full 'RSC Adv.'
_journal_page_first 10816
_journal_paper_doi 10.1039/C6RA26543J
_journal_volume 7
_journal_year 2017
_chemical_absolute_configuration ad
_chemical_formula_moiety 'C25 H24 N2 O4 S'
_chemical_formula_sum 'C25 H24 N2 O4 S'
_chemical_formula_weight 448.52
_chemical_name_systematic
;
 ?
;
_space_group_crystal_system orthorhombic
_space_group_IT_number 19
_space_group_name_Hall 'P 2ac 2ab'
_space_group_name_H-M_alt 'P 21 21 21'
_symmetry_space_group_name_Hall 'P 2ac 2ab'
_symmetry_space_group_name_H-M 'P 21 21 21'
_atom_sites_solution_hydrogens mixed
_atom_sites_solution_primary dual
_audit_creation_date 2016-10-13
_audit_creation_method
;
Olex2 1.2
(compiled 2016.09.09 svn.r3337 for OlexSys, GUI svn.r5227)
;
_audit_update_record
;
2016-11-04 deposited with the CCDC.
2017-02-06 downloaded from the CCDC.
;
_cell_angle_alpha 90
_cell_angle_beta 90
_cell_angle_gamma 90
_cell_formula_units_Z 4
_cell_length_a 9.1382(13)
_cell_length_b 9.8141(15)
_cell_length_c 24.597(4)
_cell_measurement_reflns_used 7468
_cell_measurement_temperature 173.1500
_cell_measurement_theta_max 27.4791
_cell_measurement_theta_min 2.0752
_cell_volume 2205.9(6)
_computing_cell_refinement 'CrystalClear (Rigaku Inc., 2007)'
_computing_data_collection 'CrystalClear (Rigaku Inc., 2007)'
_computing_data_reduction 'CrystalClear (Rigaku Inc., 2007)'
_computing_molecular_graphics 'Olex2 (Dolomanov et al., 2009)'
_computing_publication_material 'CIFTAB (Sheldrick, 2013)'
_computing_structure_refinement 'SHELXL (Sheldrick, 2014)'
_computing_structure_solution
;
'SHELXT (Sheldrick, 2014)'
;
_diffrn_ambient_temperature 173.1500
_diffrn_detector_area_resol_mean 28.5714
_diffrn_measured_fraction_theta_full 0.992
_diffrn_measured_fraction_theta_max 0.993
_diffrn_measurement_details
;
scan:
    Number of images: 360
               Slice: -110.0000 - 70.0000
         Image width: 0.5000
            Exp time: 2.0000
       Rotation axis: Omega
               Omega: 0.0000
                 Chi: 45.0000
                 Phi: 270.0000
                 XTD: 44.9505
              2theta: -19.9324
scan:
    Number of images: 360
               Slice: -110.0000 - 70.0000
         Image width: 0.5000
            Exp time: 2.0000
       Rotation axis: Omega
               Omega: 0.0000
                 Chi: 45.0000
                 Phi: 90.0000
                 XTD: 44.9505
              2theta: -19.9324
scan:
    Number of images: 328
               Slice: -110.0000 - 54.0000
         Image width: 0.5000
            Exp time: 2.0000
       Rotation axis: Omega
               Omega: 0.0000
                 Chi: 45.0000
                 Phi: 180.0000
                 XTD: 44.9505
              2theta: -19.9324
;
_diffrn_measurement_device
;
Saturn724+ (2x2 bin mode)
;
_diffrn_measurement_device_details
;
AFC10: Fixed Chi 2 circle
;
_diffrn_measurement_device_type 'MM007-HF CCD(Saturn 724+)'
_diffrn_measurement_method '\w scans at fixed \c = 45\%'
_diffrn_orient_matrix_type d*Trek
_diffrn_orient_matrix_UB_11 0.0349
_diffrn_orient_matrix_UB_12 -0.0119
_diffrn_orient_matrix_UB_13 -0.0950
_diffrn_orient_matrix_UB_21 0.0220
_diffrn_orient_matrix_UB_22 0.1071
_diffrn_orient_matrix_UB_23 -0.0053
_diffrn_orient_matrix_UB_31 0.0373
_diffrn_orient_matrix_UB_32 -0.0070
_diffrn_orient_matrix_UB_33 0.0146
_diffrn_radiation_detector CCD
_diffrn_radiation_monochromator Confocal
_diffrn_radiation_type MoK\a
_diffrn_radiation_wavelength 0.71073
_diffrn_reflns_av_R_equivalents 0.0372
_diffrn_reflns_av_unetI/netI 0.0233
_diffrn_reflns_Laue_measured_fraction_full 0.992
_diffrn_reflns_Laue_measured_fraction_max 0.993
_diffrn_reflns_limit_h_max 11
_diffrn_reflns_limit_h_min -11
_diffrn_reflns_limit_k_max 12
_diffrn_reflns_limit_k_min -12
_diffrn_reflns_limit_l_max 31
_diffrn_reflns_limit_l_min -31
_diffrn_reflns_number 25152
_diffrn_reflns_point_group_measured_fraction_full 0.994
_diffrn_reflns_point_group_measured_fraction_max 0.994
_diffrn_reflns_theta_full 26.000
_diffrn_reflns_theta_max 27.478
_diffrn_reflns_theta_min 2.234
_diffrn_source 'Rotating Anode'
_diffrn_source_current 24.0000
_diffrn_source_power 1.2000
_diffrn_source_voltage 50.0000
_exptl_absorpt_coefficient_mu 0.182
_exptl_absorpt_correction_T_max 1.00000
_exptl_absorpt_correction_T_min 0.86640
_exptl_absorpt_correction_type multi-scan
_exptl_absorpt_process_details 'CrystalClear (Rigaku Inc., 2007)'
_exptl_crystal_colour Colorless
_exptl_crystal_density_diffrn 1.351
_exptl_crystal_description block
_exptl_crystal_F_000 944
_exptl_crystal_size_max 0.291
_exptl_crystal_size_mid 0.232
_exptl_crystal_size_min 0.145
_refine_diff_density_max 0.266
_refine_diff_density_min -0.224
_refine_diff_density_rms 0.036
_refine_ls_abs_structure_details
;
 Flack x determined using 2092 quotients [(I+)-(I-)]/[(I+)+(I-)]
 (Parsons and Flack (2004), Acta Cryst. A60, s61).
;
_refine_ls_abs_structure_Flack 0.03(2)
_refine_ls_extinction_method none
_refine_ls_goodness_of_fit_ref 1.072
_refine_ls_hydrogen_treatment mixed
_refine_ls_matrix_type full
_refine_ls_number_parameters 295
_refine_ls_number_reflns 5021
_refine_ls_number_restraints 0
_refine_ls_restrained_S_all 1.072
_refine_ls_R_factor_all 0.0342
_refine_ls_R_factor_gt 0.0339
_refine_ls_shift/su_max 0.000
_refine_ls_shift/su_mean 0.000
_refine_ls_structure_factor_coef Fsqd
_refine_ls_weighting_details 'w=1/[\s^2^(Fo^2^)+(0.0362P)^2^+0.5930P] where P=(Fo^2^+2Fc^2^)/3'
_refine_ls_weighting_scheme calc
_refine_ls_wR_factor_gt 0.0811
_refine_ls_wR_factor_ref 0.0813
_reflns_Friedel_coverage 0.759
_reflns_Friedel_fraction_full 0.997
_reflns_Friedel_fraction_max 0.996
_reflns_number_gt 4988
_reflns_number_total 5021
_reflns_threshold_expression 'I > 2\s(I)'
_cod_data_source_file c6ra26543j2.cif
_cod_data_source_block a
_cod_database_code 7227671
_shelxl_version_number 2013-4
_shelx_space_group_comment
;
The symmetry employed for this shelxl refinement is uniquely defined
by the following loop, which should always be used as a source of
symmetry information in preference to the above space-group names.
They are only intended as comments.
;
_diffrn_number_total 2884
_olex2_refinement_description
;
1. Fixed Uiso
 At 1.2 times of:
  All C(H) groups
 At 1.5 times of:
  All C(H,H,H) groups
2.a Ternary CH refined with riding coordinates:
 C2(H2A), C3(H3), C4(H4)
2.b Aromatic/amide H refined with riding coordinates:
 C6(H6), C7(H7), C8(H8), C9(H9), C13(H13), C14(H14), C15(H15), C16(H16),
 C17(H17), C21(H21), C22(H22), C23(H23), C24(H24), C25(H25)
2.c Idealised Me refined as rotating group:
 C11(H11A,H11B,H11C), C19(H19A,H19B,H19C)
;
_olex2_submission_special_instructions 'No special instructions were received'

loop_
_space_group_symop_operation_xyz
'x, y, z'
'-x+1/2, -y, z+1/2'
'-x, y+1/2, -z+1/2'
'x+1/2, -y+1/2, -z'

loop_
_atom_site_label
_atom_site_type_symbol
_atom_site_fract_x
_atom_site_fract_y
_atom_site_fract_z
_atom_site_U_iso_or_equiv
_atom_site_adp_type
_atom_site_occupancy
_atom_site_site_symmetry_order
_atom_site_calc_flag
_atom_site_refinement_flags_posn
S1 S 0.61428(6) 0.28511(5) 0.27646(2) 0.02833(13) Uani 1 1 d .
O1 O 0.46676(17) 0.29851(17) 0.25675(6) 0.0346(4) Uani 1 1 d .
O2 O 0.72952(19) 0.33036(18) 0.24146(6) 0.0384(4) Uani 1 1 d .
O3 O 0.8955(2) 0.64237(18) 0.41245(7) 0.0425(4) Uani 1 1 d .
O4 O 0.9601(2) 0.7174(2) 0.33015(8) 0.0560(5) Uani 1 1 d .
N1 N 0.6396(2) 0.12480(19) 0.29398(8) 0.0348(4) Uani 1 1 d .
N2 N 0.6414(2) 0.59553(19) 0.32982(8) 0.0312(4) Uani 1 1 d .
C1 C 0.6180(2) 0.3552(2) 0.34549(8) 0.0250(4) Uani 1 1 d .
C2 C 0.7731(2) 0.4041(2) 0.36274(8) 0.0252(4) Uani 1 1 d .
H2A H 0.7638 0.4294 0.4011 0.030 Uiso 1 1 calc R
C3 C 0.7899(2) 0.5395(2) 0.33211(9) 0.0286(4) Uani 1 1 d .
H3 H 0.8285 0.5242 0.2954 0.034 Uiso 1 1 calc R
C4 C 0.5311(2) 0.4927(2) 0.34486(8) 0.0277(4) Uani 1 1 d .
H4 H 0.4574 0.4883 0.3160 0.033 Uiso 1 1 calc R
C5 C 0.5655(2) 0.2307(2) 0.37641(8) 0.0274(4) Uani 1 1 d .
C6 C 0.5114(2) 0.2248(2) 0.42920(9) 0.0327(4) Uani 1 1 d .
H6 H 0.5003 0.3041 0.4494 0.039 Uiso 1 1 calc R
C7 C 0.4741(3) 0.0992(3) 0.45153(10) 0.0394(5) Uani 1 1 d .
H7 H 0.4364 0.0951 0.4866 0.047 Uiso 1 1 calc R
C8 C 0.4927(3) -0.0198(3) 0.42194(12) 0.0441(6) Uani 1 1 d .
H8 H 0.4670 -0.1029 0.4374 0.053 Uiso 1 1 calc R
C9 C 0.5486(3) -0.0168(2) 0.36990(11) 0.0402(6) Uani 1 1 d .
H9 H 0.5615 -0.0968 0.3502 0.048 Uiso 1 1 calc R
C10 C 0.5849(2) 0.1084(2) 0.34765(9) 0.0314(5) Uani 1 1 d .
C11 C 0.7667(3) 0.0470(3) 0.27475(12) 0.0432(6) Uani 1 1 d .
H11A H 0.7998 0.0840 0.2408 0.065 Uiso 1 1 calc GR
H11B H 0.7394 -0.0466 0.2698 0.065 Uiso 1 1 calc GR
H11C H 0.8439 0.0528 0.3011 0.065 Uiso 1 1 calc GR
C12 C 0.9038(2) 0.3094(2) 0.36032(8) 0.0277(4) Uani 1 1 d .
C13 C 1.0014(2) 0.3069(2) 0.31660(9) 0.0334(5) Uani 1 1 d .
H13 H 0.9831 0.3606 0.2862 0.040 Uiso 1 1 calc R
C14 C 1.1259(2) 0.2248(3) 0.31803(11) 0.0398(5) Uani 1 1 d .
H14 H 1.1890 0.2228 0.2884 0.048 Uiso 1 1 calc R
C15 C 1.1556(3) 0.1466(3) 0.36323(12) 0.0434(6) Uani 1 1 d .
H15 H 1.2398 0.0934 0.3645 0.052 Uiso 1 1 calc R
C16 C 1.0599(3) 0.1473(3) 0.40672(11) 0.0427(6) Uani 1 1 d .
H16 H 1.0793 0.0941 0.4372 0.051 Uiso 1 1 calc R
C17 C 0.9347(3) 0.2274(2) 0.40500(9) 0.0350(5) Uani 1 1 d .
H17 H 0.8702 0.2262 0.4343 0.042 Uiso 1 1 calc R
C18 C 0.8876(3) 0.6362(2) 0.36375(9) 0.0322(4) Uani 1 1 d .
C19 C 1.0474(5) 0.8204(4) 0.35688(14) 0.0767(12) Uani 1 1 d .
H19A H 1.0881 0.8807 0.3301 0.115 Uiso 1 1 calc GR
H19B H 1.1252 0.7775 0.3768 0.115 Uiso 1 1 calc GR
H19C H 0.9870 0.8714 0.3815 0.115 Uiso 1 1 calc GR
C20 C 0.4551(2) 0.5292(2) 0.39792(9) 0.0282(4) Uani 1 1 d .
C21 C 0.3091(3) 0.4956(3) 0.40495(11) 0.0404(6) Uani 1 1 d .
H21 H 0.2587 0.4513 0.3773 0.049 Uiso 1 1 calc R
C22 C 0.2380(3) 0.5277(3) 0.45292(12) 0.0524(7) Uani 1 1 d .
H22 H 0.1401 0.5045 0.4573 0.063 Uiso 1 1 calc R
C23 C 0.3111(3) 0.5939(3) 0.49422(11) 0.0466(6) Uani 1 1 d .
H23 H 0.2631 0.6140 0.5266 0.056 Uiso 1 1 calc R
C24 C 0.4559(3) 0.6300(2) 0.48737(9) 0.0377(5) Uani 1 1 d .
H24 H 0.5055 0.6755 0.5150 0.045 Uiso 1 1 calc R
C25 C 0.5274(3) 0.5984(2) 0.43924(9) 0.0317(5) Uani 1 1 d .
H25 H 0.6247 0.6237 0.4346 0.038 Uiso 1 1 calc R
H2 H 0.623(3) 0.634(3) 0.2997(11) 0.039(7) Uiso 1 1 d .

loop_
_atom_site_aniso_label
_atom_site_aniso_U_11
_atom_site_aniso_U_22
_atom_site_aniso_U_33
_atom_site_aniso_U_23
_atom_site_aniso_U_13
_atom_site_aniso_U_12
S1 0.0283(2) 0.0306(2) 0.0261(2) -0.0070(2) -0.0024(2) 0.0012(2)
O1 0.0327(8) 0.0388(8) 0.0321(8) -0.0081(7) -0.0092(6) 0.0029(7)
O2 0.0388(9) 0.0467(10) 0.0299(8) -0.0080(7) 0.0042(7) -0.0037(7)
O3 0.0496(10) 0.0455(9) 0.0324(9) -0.0048(7) -0.0017(8) -0.0181(9)
O4 0.0793(14) 0.0461(10) 0.0426(9) -0.0122(9) 0.0202(10) -0.0338(11)
N1 0.0352(10) 0.0295(9) 0.0397(10) -0.0082(8) 0.0020(8) 0.0062(8)
N2 0.0383(10) 0.0276(9) 0.0278(9) 0.0052(7) -0.0014(8) 0.0030(7)
C1 0.0268(9) 0.0247(9) 0.0234(9) -0.0042(7) -0.0026(8) 0.0007(8)
C2 0.0278(9) 0.0241(9) 0.0239(9) -0.0028(7) -0.0019(8) -0.0012(8)
C3 0.0336(11) 0.0266(10) 0.0256(10) -0.0003(8) 0.0006(8) -0.0009(8)
C4 0.0299(10) 0.0268(10) 0.0263(10) -0.0026(8) -0.0046(8) 0.0037(8)
C5 0.0247(9) 0.0270(10) 0.0304(10) -0.0023(8) -0.0050(8) 0.0004(8)
C6 0.0359(11) 0.0313(10) 0.0309(10) 0.0008(9) -0.0031(9) 0.0022(9)
C7 0.0428(13) 0.0391(12) 0.0364(12) 0.0091(10) -0.0022(10) 0.0005(11)
C8 0.0477(15) 0.0291(11) 0.0553(16) 0.0128(11) -0.0064(12) -0.0006(10)
C9 0.0438(13) 0.0252(10) 0.0515(15) -0.0018(10) -0.0102(12) 0.0035(10)
C10 0.0286(11) 0.0282(10) 0.0374(11) -0.0035(9) -0.0060(9) 0.0034(8)
C11 0.0340(12) 0.0364(12) 0.0592(15) -0.0159(12) -0.0018(12) 0.0061(10)
C12 0.0250(9) 0.0249(9) 0.0334(10) -0.0056(8) -0.0062(8) -0.0024(8)
C13 0.0286(10) 0.0330(11) 0.0387(12) -0.0029(9) -0.0009(9) -0.0023(9)
C14 0.0266(10) 0.0390(12) 0.0539(14) -0.0076(11) 0.0024(10) -0.0027(10)
C15 0.0298(11) 0.0314(11) 0.0691(17) -0.0052(11) -0.0078(11) 0.0026(9)
C16 0.0435(14) 0.0340(12) 0.0505(15) 0.0027(11) -0.0124(12) 0.0046(11)
C17 0.0379(12) 0.0308(11) 0.0362(11) -0.0014(9) -0.0054(9) 0.0006(9)
C18 0.0367(11) 0.0261(10) 0.0339(11) -0.0028(8) 0.0061(10) -0.0038(9)
C19 0.100(3) 0.068(2) 0.0618(19) -0.0257(16) 0.0334(19) -0.058(2)
C20 0.0323(10) 0.0231(9) 0.0293(10) 0.0001(8) -0.0011(9) 0.0041(8)
C21 0.0351(12) 0.0460(14) 0.0402(13) -0.0039(11) -0.0027(10) -0.0007(10)
C22 0.0338(13) 0.0714(19) 0.0521(16) 0.0007(14) 0.0089(12) 0.0010(13)
C23 0.0489(15) 0.0544(16) 0.0365(13) -0.0016(12) 0.0112(11) 0.0080(13)
C24 0.0515(14) 0.0319(11) 0.0297(11) -0.0029(9) 0.0019(10) 0.0020(10)
C25 0.0372(12) 0.0269(10) 0.0308(11) -0.0015(8) 0.0025(9) 0.0004(9)

loop_
_atom_type_symbol
_atom_type_description
_atom_type_scat_dispersion_real
_atom_type_scat_dispersion_imag
_atom_type_scat_source
C C 0.0033 0.0016 'International Tables Vol C Tables 4.2.6.8 and 6.1.1.4'
H H 0.0000 0.0000 'International Tables Vol C Tables 4.2.6.8 and 6.1.1.4'
N N 0.0061 0.0033 'International Tables Vol C Tables 4.2.6.8 and 6.1.1.4'
O O 0.0106 0.0060 'International Tables Vol C Tables 4.2.6.8 and 6.1.1.4'
S S 0.1246 0.1234 'International Tables Vol C Tables 4.2.6.8 and 6.1.1.4'

loop_
_geom_angle_atom_site_label_1
_geom_angle_atom_site_label_2
_geom_angle_atom_site_label_3
_geom_angle
O1 S1 N1 107.87(10)
O1 S1 C1 107.18(10)
O2 S1 O1 117.30(10)
O2 S1 N1 110.52(10)
O2 S1 C1 115.30(10)
N1 S1 C1 96.52(10)
C18 O4 C19 114.4(2)
C10 N1 S1 107.58(14)
C10 N1 C11 121.2(2)
C11 N1 S1 121.55(18)
C3 N2 C4 111.51(17)
C3 N2 H2 112.5(19)
C4 N2 H2 112.7(19)
C2 C1 S1 112.68(14)
C2 C1 C4 101.50(15)
C4 C1 S1 107.75(13)
C5 C1 S1 98.99(13)
C5 C1 C2 113.57(16)
C5 C1 C4 122.59(17)
C1 C2 H2A 105.2
C3 C2 C1 102.95(16)
C3 C2 H2A 105.2
C12 C2 C1 121.25(16)
C12 C2 H2A 105.2
C12 C2 C3 115.66(17)
N2 C3 C2 104.56(17)
N2 C3 H3 110.8
N2 C3 C18 109.27(18)
C2 C3 H3 110.8
C18 C3 C2 110.38(17)
C18 C3 H3 110.8
N2 C4 C1 104.22(17)
N2 C4 H4 108.6
N2 C4 C20 111.49(17)
C1 C4 H4 108.6
C20 C4 C1 115.21(17)
C20 C4 H4 108.6
C6 C5 C1 127.90(19)
C6 C5 C10 118.6(2)
C10 C5 C1 113.33(18)
C5 C6 H6 120.2
C5 C6 C7 119.5(2)
C7 C6 H6 120.2
C6 C7 H7 119.7
C8 C7 C6 120.6(2)
C8 C7 H7 119.7
C7 C8 H8 119.5
C9 C8 C7 120.9(2)
C9 C8 H8 119.5
C8 C9 H9 120.8
C8 C9 C10 118.4(2)
C10 C9 H9 120.8
C5 C10 N1 114.54(19)
C9 C10 N1 123.5(2)
C9 C10 C5 121.9(2)
N1 C11 H11A 109.5
N1 C11 H11B 109.5
N1 C11 H11C 109.5
H11A C11 H11B 109.5
H11A C11 H11C 109.5
H11B C11 H11C 109.5
C13 C12 C2 122.99(19)
C17 C12 C2 118.94(19)
C17 C12 C13 117.9(2)
C12 C13 H13 119.6
C14 C13 C12 120.8(2)
C14 C13 H13 119.6
C13 C14 H14 119.9
C15 C14 C13 120.2(2)
C15 C14 H14 119.9
C14 C15 H15 120.1
C14 C15 C16 119.8(2)
C16 C15 H15 120.1
C15 C16 H16 120.0
C15 C16 C17 120.0(2)
C17 C16 H16 120.0
C12 C17 H17 119.4
C16 C17 C12 121.2(2)
C16 C17 H17 119.4
O3 C18 O4 124.2(2)
O3 C18 C3 125.3(2)
O4 C18 C3 110.50(19)
O4 C19 H19A 109.5
O4 C19 H19B 109.5
O4 C19 H19C 109.5
H19A C19 H19B 109.5
H19A C19 H19C 109.5
H19B C19 H19C 109.5
C21 C20 C4 119.4(2)
C21 C20 C25 118.9(2)
C25 C20 C4 121.7(2)
C20 C21 H21 119.8
C22 C21 C20 120.3(2)
C22 C21 H21 119.8
C21 C22 H22 119.7
C23 C22 C21 120.5(3)
C23 C22 H22 119.7
C22 C23 H23 120.1
C22 C23 C24 119.7(2)
C24 C23 H23 120.1
C23 C24 H24 120.1
C23 C24 C25 119.9(2)
C25 C24 H24 120.1
C20 C25 H25 119.7
C24 C25 C20 120.6(2)
C24 C25 H25 119.7

loop_
_geom_bond_atom_site_label_1
_geom_bond_atom_site_label_2
_geom_bond_distance
S1 O1 1.4385(16)
S1 O2 1.4308(18)
S1 N1 1.648(2)
S1 C1 1.832(2)
O3 C18 1.201(3)
O4 C18 1.325(3)
O4 C19 1.446(3)
N1 C10 1.421(3)
N1 C11 1.468(3)
N2 C3 1.465(3)
N2 C4 1.474(3)
N2 H2 0.85(3)
C1 C2 1.555(3)
C1 C4 1.565(3)
C1 C5 1.517(3)
C2 H2A 0.9800
C2 C3 1.535(3)
C2 C12 1.514(3)
C3 H3 0.9800
C3 C18 1.518(3)
C4 H4 0.9800
C4 C20 1.521(3)
C5 C6 1.391(3)
C5 C10 1.405(3)
C6 H6 0.9300
C6 C7 1.391(3)
C7 H7 0.9300
C7 C8 1.387(4)
C8 H8 0.9300
C8 C9 1.378(4)
C9 H9 0.9300
C9 C10 1.385(3)
C11 H11A 0.9600
C11 H11B 0.9600
C11 H11C 0.9600
C12 C13 1.397(3)
C12 C17 1.391(3)
C13 H13 0.9300
C13 C14 1.394(3)
C14 H14 0.9300
C14 C15 1.378(4)
C15 H15 0.9300
C15 C16 1.382(4)
C16 H16 0.9300
C16 C17 1.389(3)
C17 H17 0.9300
C19 H19A 0.9600
C19 H19B 0.9600
C19 H19C 0.9600
C20 C21 1.385(3)
C20 C25 1.390(3)
C21 H21 0.9300
C21 C22 1.384(4)
C22 H22 0.9300
C22 C23 1.378(4)
C23 H23 0.9300
C23 C24 1.381(4)
C24 H24 0.9300
C24 C25 1.387(3)
C25 H25 0.9300

loop_
_geom_hbond_atom_site_label_D
_geom_hbond_atom_site_label_H
_geom_hbond_atom_site_label_A
_geom_hbond_distance_DH
_geom_hbond_distance_HA
_geom_hbond_distance_DA
_geom_hbond_angle_DHA
_geom_hbond_site_symmetry_A
N2 H2 O1 0.85(3) 2.29(3) 3.079(2) 156(3) 3_655

loop_
_geom_torsion_atom_site_label_1
_geom_torsion_atom_site_label_2
_geom_torsion_atom_site_label_3
_geom_torsion_atom_site_label_4
_geom_torsion
S1 N1 C10 C5 -17.4(2)
S1 N1 C10 C9 160.6(2)
S1 C1 C2 C3 76.21(17)
S1 C1 C2 C12 -55.0(2)
S1 C1 C4 N2 -87.67(16)
S1 C1 C4 C20 149.85(16)
S1 C1 C5 C6 -163.40(19)
S1 C1 C5 C10 20.93(19)
O1 S1 N1 C10 -83.75(16)
O1 S1 N1 C11 129.86(18)
O1 S1 C1 C2 -155.76(14)
O1 S1 C1 C4 -44.63(16)
O1 S1 C1 C5 83.92(14)
O2 S1 N1 C10 146.82(15)
O2 S1 N1 C11 0.4(2)
O2 S1 C1 C2 -23.15(18)
O2 S1 C1 C4 87.99(16)
O2 S1 C1 C5 -143.47(13)
N1 S1 C1 C2 93.22(15)
N1 S1 C1 C4 -155.64(14)
N1 S1 C1 C5 -27.10(14)
N2 C3 C18 O3 81.3(3)
N2 C3 C18 O4 -96.3(2)
N2 C4 C20 C21 146.1(2)
N2 C4 C20 C25 -32.3(3)
C1 S1 N1 C10 26.69(16)
C1 S1 N1 C11 -119.71(19)
C1 C2 C3 N2 32.57(19)
C1 C2 C3 C18 149.97(17)
C1 C2 C12 C13 96.7(2)
C1 C2 C12 C17 -87.8(2)
C1 C4 C20 C21 -95.4(2)
C1 C4 C20 C25 86.2(2)
C1 C5 C6 C7 -177.3(2)
C1 C5 C10 N1 -4.3(3)
C1 C5 C10 C9 177.6(2)
C2 C1 C4 N2 30.89(19)
C2 C1 C4 C20 -91.6(2)
C2 C1 C5 C6 76.9(3)
C2 C1 C5 C10 -98.7(2)
C2 C3 C18 O3 -33.1(3)
C2 C3 C18 O4 149.2(2)
C2 C12 C13 C14 175.4(2)
C2 C12 C17 C16 -174.6(2)
C3 N2 C4 C1 -11.5(2)
C3 N2 C4 C20 113.41(19)
C3 C2 C12 C13 -28.9(3)
C3 C2 C12 C17 146.64(19)
C4 N2 C3 C2 -13.3(2)
C4 N2 C3 C18 -131.43(18)
C4 C1 C2 C3 -38.75(18)
C4 C1 C2 C12 -170.00(18)
C4 C1 C5 C6 -45.5(3)
C4 C1 C5 C10 138.80(19)
C4 C20 C21 C22 179.9(2)
C4 C20 C25 C24 -179.7(2)
C5 C1 C2 C3 -172.26(16)
C5 C1 C2 C12 56.5(2)
C5 C1 C4 N2 158.80(18)
C5 C1 C4 C20 36.3(3)
C5 C6 C7 C8 1.0(4)
C6 C5 C10 N1 179.56(19)
C6 C5 C10 C9 1.5(3)
C6 C7 C8 C9 0.1(4)
C7 C8 C9 C10 -0.4(4)
C8 C9 C10 N1 -178.2(2)
C8 C9 C10 C5 -0.4(4)
C10 C5 C6 C7 -1.8(3)
C11 N1 C10 C5 129.1(2)
C11 N1 C10 C9 -52.9(3)
C12 C2 C3 N2 167.08(17)
C12 C2 C3 C18 -75.5(2)
C12 C13 C14 C15 -1.2(3)
C13 C12 C17 C16 1.2(3)
C13 C14 C15 C16 1.5(4)
C14 C15 C16 C17 -0.4(4)
C15 C16 C17 C12 -0.9(4)
C17 C12 C13 C14 -0.2(3)
C19 O4 C18 O3 -2.3(4)
C19 O4 C18 C3 175.4(3)
C20 C21 C22 C23 0.3(4)
C21 C20 C25 C24 1.8(3)
C21 C22 C23 C24 0.9(4)
C22 C23 C24 C25 -0.7(4)
C23 C24 C25 C20 -0.7(4)
C25 C20 C21 C22 -1.6(4)
